data_4503729
loop_
_publ_author_name
'Long, Sihui'
'Parkin, Sean'
'Siegler, Maxime'
'Brock, Carolyn P.'
'Cammers, Arthur'
'Li, Tonglei'

_publ_section_title
;
 Polymorphism of an Organic System Effected by the Directionality of
 Hydrogen-Bonding Chains
;
_journal_issue 9
_journal_name_full 'Crystal Growth &amp; Design'
_journal_page_first 3137
_journal_paper_doi 10.1021/cg800339h
_journal_volume 8
_journal_year 2008
_chemical_formula_moiety 'C13 H12 N2 O2'
_chemical_formula_sum 'C13 H12 N2 O2'
_chemical_formula_weight 228.25
_chemical_name_systematic
; 
2-[methyl(phenyl)amino]nicotinic acid  
;
_space_group_IT_number 9
_space_group_name_Hall 'C -2yc'
_symmetry_cell_setting monoclinic
_symmetry_space_group_name_Hall 'C -2yc'
_symmetry_space_group_name_H-M 'C 1 c 1'
_atom_sites_solution_hydrogens geom
_atom_sites_solution_primary direct
_atom_sites_solution_secondary difmap
_audit_creation_method SHELXL-97
_cell_angle_alpha 90.00
_cell_angle_beta 104.17(3)
_cell_angle_gamma 90.00
_cell_formula_units_Z 4
_cell_length_a 11.711(2)
_cell_length_b 8.6444(17)
_cell_length_c 11.664(2)
_cell_measurement_reflns_used 5196
_cell_measurement_temperature 90(2)
_cell_measurement_theta_max 27.48
_cell_measurement_theta_min 1.00
_cell_volume 1144.9(4)
_computing_cell_refinement 'DENZO-SMN (Nonius, 1997)'
_computing_data_collection 'COLLECT (Nonius, 1997)'
_computing_data_reduction 'DENZO-SMN (Nonius, 1997)'
_computing_molecular_graphics 'XP in SHELXTL (Bruker, 1995)'
_computing_publication_material 'SHELX-97 and local procedures'
_computing_structure_refinement 'SHELXL-97 (Sheldrick, 1997)'
_computing_structure_solution 'SHELXS-97 (Sheldrick, 1997)'
_diffrn_ambient_temperature 90(2)
_diffrn_detector_area_resol_mean 18
_diffrn_measured_fraction_theta_full 0.999
_diffrn_measured_fraction_theta_max 0.999
_diffrn_measurement_device_type 'Nonius KappaCCD diffractometer'
_diffrn_measurement_method '\w scans at fixed \c = 55\%'
_diffrn_radiation_monochromator graphite
_diffrn_radiation_source 'fine-focus sealed tube'
_diffrn_radiation_type MoK\a
_diffrn_radiation_wavelength 0.71073
_diffrn_reflns_av_R_equivalents 0.0445
_diffrn_reflns_av_sigmaI/netI 0.0326
_diffrn_reflns_limit_h_max 13
_diffrn_reflns_limit_h_min -13
_diffrn_reflns_limit_k_max 10
_diffrn_reflns_limit_k_min -10
_diffrn_reflns_limit_l_max 13
_diffrn_reflns_limit_l_min -13
_diffrn_reflns_number 3857
_diffrn_reflns_theta_full 24.95
_diffrn_reflns_theta_max 24.95
_diffrn_reflns_theta_min 2.96
_exptl_absorpt_coefficient_mu 0.091
_exptl_absorpt_correction_T_max 0.9982
_exptl_absorpt_correction_T_min 0.9644
_exptl_absorpt_correction_type multi-scan
_exptl_absorpt_process_details 'Scalepack (Otwinowski & Minor, 1997)'
_exptl_crystal_colour colorless
_exptl_crystal_density_diffrn 1.324
_exptl_crystal_density_method 'not measured'
_exptl_crystal_description 'thin plates'
_exptl_crystal_F_000 480
_exptl_crystal_size_max 0.40
_exptl_crystal_size_mid 0.10
_exptl_crystal_size_min 0.02
_refine_diff_density_max 0.325
_refine_diff_density_min -0.271
_refine_diff_density_rms 0.073
_refine_ls_extinction_coef 0.031(9)
_refine_ls_extinction_expression Fc^*^=kFc[1+0.001xFc^2^\l^3^/sin(2\q)]^-1/4^
_refine_ls_extinction_method SHELXL
_refine_ls_goodness_of_fit_ref 1.213
_refine_ls_hydrogen_treatment constr
_refine_ls_matrix_type full
_refine_ls_number_parameters 156
_refine_ls_number_reflns 1005
_refine_ls_number_restraints 2
_refine_ls_restrained_S_all 1.211
_refine_ls_R_factor_all 0.0623
_refine_ls_R_factor_gt 0.0587
_refine_ls_shift/su_max 0.000
_refine_ls_shift/su_mean 0.000
_refine_ls_structure_factor_coef Fsqd
_refine_ls_weighting_details 'calc w=1/[\s^2^(Fo^2^)+(0.1113P)^2^+2.2254P] where P=(Fo^2^+2Fc^2^)/3'
_refine_ls_weighting_scheme calc
_refine_ls_wR_factor_gt 0.1879
_refine_ls_wR_factor_ref 0.1914
_reflns_number_gt 941
_reflns_number_total 1005
_reflns_threshold_expression >2\s(I)
_cod_data_source_file cg800339h-file002.cif
_cod_data_source_block I
_cod_depositor_comments
;
The following automatic conversions were performed:

'_symmetry_cell_setting' value 'Monoclinic' changed to 'monoclinic'
according to /home/saulius/struct/CIF-dictionaries/cif_core.dic
dictionary named 'cif_core.dic' version 2.4.1 from 2010-06-29.

Automatic conversion script
Id: cif_fix_values 1715 2011-07-08 13:25:40Z adriana 
;
_cod_original_cell_volume 1144.8(4)
_cod_original_sg_symbol_H-M 'C c'
_cod_database_code 4503729

loop_
_symmetry_equiv_pos_as_xyz
'x, y, z'
'x, -y, z+1/2'
'x+1/2, y+1/2, z'
'x+1/2, -y+1/2, z+1/2'

loop_
_atom_site_label
_atom_site_type_symbol
_atom_site_fract_x
_atom_site_fract_y
_atom_site_fract_z
_atom_site_U_iso_or_equiv
_atom_site_adp_type
_atom_site_occupancy
_atom_site_symmetry_multiplicity
_atom_site_calc_flag
_atom_site_refinement_flags
N1 N 0.7558(4) 0.2415(6) 0.8735(4) 0.0239(12) Uani 1 1 d .
C2 C 0.6816(5) 0.2881(7) 0.7712(5) 0.0238(13) Uani 1 1 d .
C3 C 0.5956(5) 0.1851(7) 0.7046(5) 0.0228(13) Uani 1 1 d .
C4 C 0.5890(5) 0.0390(7) 0.7480(6) 0.0265(13) Uani 1 1 d .
H4 H 0.5302 -0.0299 0.7062 0.032 Uiso 1 1 calc R
C5 C 0.6662(6) -0.0109(8) 0.8515(6) 0.0326(15) Uani 1 1 d .
H5 H 0.6628 -0.1129 0.8807 0.039 Uiso 1 1 calc R
C6 C 0.7480(6) 0.0951(8) 0.9099(6) 0.0318(15) Uani 1 1 d .
H6 H 0.8023 0.0627 0.9804 0.038 Uiso 1 1 calc R
N7 N 0.6949(4) 0.4382(6) 0.7374(5) 0.0264(12) Uani 1 1 d .
C8 C 0.5952(5) 0.5296(7) 0.6816(5) 0.0243(13) Uani 1 1 d .
C9 C 0.4940(6) 0.5234(8) 0.7232(5) 0.0300(15) Uani 1 1 d .
H9 H 0.4905 0.4592 0.7884 0.036 Uiso 1 1 calc R
C10 C 0.3973(6) 0.6134(8) 0.6675(6) 0.0310(14) Uani 1 1 d .
H10 H 0.3259 0.6048 0.6919 0.037 Uiso 1 1 calc R
C11 C 0.4032(6) 0.7144(8) 0.5779(6) 0.0333(16) Uani 1 1 d .
H11 H 0.3377 0.7782 0.5435 0.040 Uiso 1 1 calc R
C12 C 0.5058(6) 0.7225(8) 0.5380(6) 0.0319(15) Uani 1 1 d .
H12 H 0.5108 0.7914 0.4760 0.038 Uiso 1 1 calc R
C13 C 0.6016(6) 0.6283(7) 0.5903(6) 0.0308(14) Uani 1 1 d .
H13 H 0.6714 0.6322 0.5627 0.037 Uiso 1 1 calc R
C14 C 0.7974(7) 0.5250(8) 0.8013(7) 0.0386(16) Uani 1 1 d .
H14A H 0.7805 0.5723 0.8717 0.058 Uiso 1 1 calc R
H14B H 0.8158 0.6062 0.7499 0.058 Uiso 1 1 calc R
H14C H 0.8649 0.4550 0.8251 0.058 Uiso 1 1 calc R
C15 C 0.5256(5) 0.2202(7) 0.5820(5) 0.0232(13) Uani 1 1 d .
O16 O 0.5607(4) 0.2858(5) 0.5068(4) 0.0300(11) Uani 1 1 d .
O17 O 0.4161(4) 0.1575(6) 0.5636(4) 0.0350(12) Uani 1 1 d .
H17 H 0.3763 0.1820 0.4959 0.053 Uiso 1 1 calc R

loop_
_atom_site_aniso_label
_atom_site_aniso_U_11
_atom_site_aniso_U_22
_atom_site_aniso_U_33
_atom_site_aniso_U_23
_atom_site_aniso_U_13
_atom_site_aniso_U_12
N1 0.022(3) 0.030(3) 0.016(2) 0.001(2) -0.0019(18) 0.0052(19)
C2 0.023(3) 0.030(3) 0.017(3) -0.001(2) 0.001(2) 0.003(2)
C3 0.016(3) 0.031(3) 0.021(3) 0.003(2) 0.003(2) 0.001(2)
C4 0.022(3) 0.025(3) 0.030(3) -0.006(3) 0.001(2) 0.002(2)
C5 0.038(4) 0.029(3) 0.029(3) 0.004(3) 0.004(3) 0.007(3)
C6 0.038(4) 0.028(3) 0.025(3) -0.001(3) 0.000(3) 0.010(3)
N7 0.020(2) 0.025(3) 0.031(3) -0.002(2) 0.001(2) -0.003(2)
C8 0.030(3) 0.021(3) 0.019(3) -0.005(2) 0.000(2) -0.003(2)
C9 0.036(4) 0.029(3) 0.023(3) -0.004(2) 0.002(3) 0.005(3)
C10 0.034(4) 0.032(3) 0.027(3) -0.004(3) 0.008(3) 0.010(3)
C11 0.035(4) 0.032(3) 0.025(3) -0.004(3) -0.008(3) 0.007(3)
C12 0.038(4) 0.025(3) 0.026(3) 0.003(2) -0.006(3) -0.001(3)
C13 0.033(3) 0.026(3) 0.032(3) 0.000(3) 0.006(3) -0.009(3)
C14 0.032(3) 0.035(4) 0.041(4) -0.003(3) -0.005(3) -0.012(3)
C15 0.019(3) 0.029(3) 0.020(3) -0.005(3) 0.001(2) 0.004(2)
O16 0.028(2) 0.036(2) 0.024(2) 0.000(2) 0.0029(19) -0.0006(19)
O17 0.034(3) 0.038(3) 0.027(2) 0.004(2) -0.0042(19) -0.004(2)

loop_
_atom_type_symbol
_atom_type_description
_atom_type_scat_dispersion_real
_atom_type_scat_dispersion_imag
_atom_type_scat_source
C C 0.0033 0.0016 'International Tables Vol C Tables 4.2.6.8 and 6.1.1.4'
H H 0.0000 0.0000 'International Tables Vol C Tables 4.2.6.8 and 6.1.1.4'
N N 0.0061 0.0033 'International Tables Vol C Tables 4.2.6.8 and 6.1.1.4'
O O 0.0106 0.0060 'International Tables Vol C Tables 4.2.6.8 and 6.1.1.4'

loop_
_geom_angle_atom_site_label_1
_geom_angle_atom_site_label_2
_geom_angle_atom_site_label_3
_geom_angle
C6 N1 C2 118.6(5)
N1 C2 N7 116.0(5)
N1 C2 C3 120.7(6)
N7 C2 C3 123.2(5)
C4 C3 C2 118.1(5)
C4 C3 C15 118.2(5)
C2 C3 C15 123.0(5)
C3 C4 C5 121.6(6)
C3 C4 H4 119.2
C5 C4 H4 119.2
C6 C5 C4 116.7(6)
C6 C5 H5 121.7
C4 C5 H5 121.7
N1 C6 C5 124.2(6)
N1 C6 H6 117.9
C5 C6 H6 117.9
C2 N7 C8 121.0(5)
C2 N7 C14 118.5(5)
C8 N7 C14 115.3(5)
C13 C8 C9 120.4(6)
C13 C8 N7 120.1(6)
C9 C8 N7 119.5(5)
C8 C9 C10 118.7(6)
C8 C9 H9 120.6
C10 C9 H9 120.6
C11 C10 C9 121.4(6)
C11 C10 H10 119.3
C9 C10 H10 119.3
C10 C11 C12 119.6(6)
C10 C11 H11 120.2
C12 C11 H11 120.2
C11 C12 C13 119.4(6)
C11 C12 H12 120.3
C13 C12 H12 120.3
C8 C13 C12 120.4(6)
C8 C13 H13 119.8
C12 C13 H13 119.8
N7 C14 H14A 109.5
N7 C14 H14B 109.5
H14A C14 H14B 109.5
N7 C14 H14C 109.5
H14A C14 H14C 109.5
H14B C14 H14C 109.5
O16 C15 O17 123.5(5)
O16 C15 C3 126.2(5)
O17 C15 C3 110.2(5)
C15 O17 H17 109.5

loop_
_geom_bond_atom_site_label_1
_geom_bond_atom_site_label_2
_geom_bond_distance
N1 C6 1.345(8)
N1 C2 1.354(7)
C2 N7 1.376(8)
C2 C3 1.423(8)
C3 C4 1.370(9)
C3 C15 1.496(8)
C4 C5 1.388(9)
C4 H4 0.9500
C5 C6 1.379(10)
C5 H5 0.9500
C6 H6 0.9500
N7 C8 1.428(8)
N7 C14 1.456(8)
C8 C13 1.381(9)
C8 C9 1.387(9)
C9 C10 1.396(9)
C9 H9 0.9500
C10 C11 1.376(10)
C10 H10 0.9500
C11 C12 1.392(10)
C11 H11 0.9500
C12 C13 1.399(10)
C12 H12 0.9500
C13 H13 0.9500
C14 H14A 0.9800
C14 H14B 0.9800
C14 H14C 0.9800
C15 O16 1.199(7)
C15 O17 1.359(7)
O17 H17 0.8400

loop_
_geom_hbond_atom_site_label_D
_geom_hbond_atom_site_label_H
_geom_hbond_atom_site_label_A
_geom_hbond_distance_DH
_geom_hbond_distance_HA
_geom_hbond_distance_DA
_geom_hbond_angle_DHA
_geom_hbond_site_symmetry_A
O17 H17 N1 0.84 1.87 2.677(7) 161.9 4_454

loop_
_geom_torsion_atom_site_label_1
_geom_torsion_atom_site_label_2
_geom_torsion_atom_site_label_3
_geom_torsion_atom_site_label_4
_geom_torsion
C6 N1 C2 N7 -179.0(6)
C6 N1 C2 C3 1.1(8)
N1 C2 C3 C4 1.1(8)
N7 C2 C3 C4 -178.9(6)
N1 C2 C3 C15 -169.2(5)
N7 C2 C3 C15 10.9(9)
C2 C3 C4 C5 -2.4(9)
C15 C3 C4 C5 168.4(6)
C3 C4 C5 C6 1.5(9)
C2 N1 C6 C5 -2.1(10)
C4 C5 C6 N1 0.9(10)
N1 C2 N7 C8 -143.3(5)
C3 C2 N7 C8 36.7(8)
N1 C2 N7 C14 10.0(8)
C3 C2 N7 C14 -170.1(6)
C2 N7 C8 C13 -141.0(6)
C14 N7 C8 C13 64.9(8)
C2 N7 C8 C9 41.8(8)
C14 N7 C8 C9 -112.3(7)
C13 C8 C9 C10 2.9(9)
N7 C8 C9 C10 -179.9(5)
C8 C9 C10 C11 -4.2(9)
C9 C10 C11 C12 2.9(10)
C10 C11 C12 C13 -0.3(10)
C9 C8 C13 C12 -0.4(9)
N7 C8 C13 C12 -177.6(5)
C11 C12 C13 C8 -0.9(10)
C4 C3 C15 O16 -133.3(6)
C2 C3 C15 O16 36.9(9)
C4 C3 C15 O17 42.7(7)
C2 C3 C15 O17 -147.1(5)

loop_
_cod_related_entry_id
_cod_related_entry_database
_cod_related_entry_code
1 ChemSpider 23481693
